data_7720099
loop_
_publ_author_name
'Singla, Priyanka'
'Sharma, Vanshika'
'Yashita, ?'
'Soni, Pramod K.'
'Rao, M. Raghavendra'
'Singh, Arjun'
'Sahoo, Subash C.'

_publ_section_title
;
 Design and synthesis of Zn(II)/Cd(II)-based energetic metal coordination
 polymers with the bis(tetrazole)methane (H2btm) ligand: a comparative
 assessment of heat resistance and catalytic effects on the thermal
 decomposition of ammonium perchlorate.
;
_journal_issue 10
_journal_name_full 'Dalton transactions (Cambridge, England : 2003)'
_journal_page_first 4204
_journal_page_last 4214
_journal_paper_doi 10.1039/d5dt02770e
_journal_volume 55
_journal_year 2026
_chemical_formula_moiety 'C3 H4 Br Cd1.5 N8 O, 2(H2 O)'
_chemical_formula_sum 'C3 H8 Br Cd1.5 N8 O3'
_chemical_formula_weight 452.68
_space_group_crystal_system monoclinic
_space_group_IT_number 14
_space_group_name_Hall '-P 2yn'
_space_group_name_H-M_alt 'P 1 21/n 1'
_atom_sites_solution_hydrogens mixed
_atom_sites_solution_primary dual
_audit_creation_date 2025-08-31
_audit_creation_method
;
Olex2 1.5
(compiled 2025.05.31 svn.r86d253d1 for OlexSys, GUI svn.r7254)
;
_audit_update_record
;
2025-08-31 deposited with the CCDC.	2026-02-03 downloaded from the CCDC.
;
_cell_angle_alpha 90
_cell_angle_beta 96.521(3)
_cell_angle_gamma 90
_cell_formula_units_Z 4
_cell_length_a 9.6138(3)
_cell_length_b 8.5984(3)
_cell_length_c 13.8852(4)
_cell_measurement_reflns_used 8308
_cell_measurement_temperature 293(2)
_cell_measurement_theta_max 27.2470
_cell_measurement_theta_min 3.3470
_cell_volume 1140.37(6)
_computing_cell_refinement 'CrysAlisPro 1.171.39.46 (Rigaku OD, 2018)'
_computing_data_collection 'CrysAlisPro 1.171.39.46 (Rigaku OD, 2018)'
_computing_data_reduction 'CrysAlisPro 1.171.39.46 (Rigaku OD, 2018)'
_computing_molecular_graphics 'Olex2 1.5 (Dolomanov et al., 2009)'
_computing_publication_material 'Olex2 1.5 (Dolomanov et al., 2009)'
_computing_structure_refinement 'SHELXL 2018/3 (Sheldrick, 2015)'
_computing_structure_solution 'SHELXT  (Sheldrick, 2015)'
_diffrn_ambient_temperature 293(2)
_diffrn_detector_area_resol_mean 10.0000
_diffrn_detector_type HyPix3000
_diffrn_measured_fraction_theta_full 0.991
_diffrn_measured_fraction_theta_max 0.938
_diffrn_measurement_details
;
List of Runs (angles in degrees, time in seconds):

  # Type    Start    End  Width  t~exp~   \w     \q     \k     \f   Frames
#--------------------------------------------------------------------------
  1  \w    -13.00  35.00   0.50   20.00    --   -9.95  85.00 179.00   96
  2  \w    -12.00  13.00   0.50   20.00    --   -9.95 -85.00  60.00   50
  3  \w    -35.00  20.00   0.50   20.00    --   10.22 -85.00  60.00  110
  4  \w     -9.00  32.00   0.50   20.00    --   10.22  85.00 179.00   82
  5  \w    -66.00 -40.00   0.50   20.00    --   -9.95 -57.00   0.00   52
  6  \w    -55.00 -30.00   0.50   20.00    --   -9.95 125.00 -90.00   50
  7  \w    -79.00   2.00   0.50   20.00    --   -9.95 -19.00  30.00  162
  8  \w    -57.00 -11.00   0.50   20.00    --   -9.95 125.00 -60.00   92
  9  \w    -58.00 -28.00   0.50   20.00    --   -9.95 125.00-180.00   60
 10  \w    -66.00   0.00   0.50   20.00    --   -9.95 -57.00-150.00  132
 11  \w    -72.00 -47.00   0.50   20.00    --   -9.95 -77.00  30.00   50
 12  \w    -38.00  16.00   0.50   20.00    --   -9.95 -77.00  30.00  108
 13  \w     -3.00  68.00   0.50   20.00    --   10.22  38.00-150.00  142
 14  \w    -54.00 -16.50   0.50   20.00    --   10.22 -38.00 -30.00   75
;
_diffrn_measurement_device 'four-circle diffractometer'
_diffrn_measurement_device_type 'SuperNova, Single source at offset/far, HyPix3000'
_diffrn_measurement_method '\w scans'
_diffrn_radiation_type MoK\a
_diffrn_radiation_wavelength 0.71073
_diffrn_reflns_av_R_equivalents 0.0367
_diffrn_reflns_av_unetI/netI 0.0319
_diffrn_reflns_Laue_measured_fraction_full 0.991
_diffrn_reflns_Laue_measured_fraction_max 0.938
_diffrn_reflns_limit_h_max 12
_diffrn_reflns_limit_h_min -11
_diffrn_reflns_limit_k_max 11
_diffrn_reflns_limit_k_min -10
_diffrn_reflns_limit_l_max 17
_diffrn_reflns_limit_l_min -17
_diffrn_reflns_number 13442
_diffrn_reflns_point_group_measured_fraction_full 0.991
_diffrn_reflns_point_group_measured_fraction_max 0.938
_diffrn_reflns_theta_full 25.242
_diffrn_reflns_theta_max 27.203
_diffrn_reflns_theta_min 3.188
_exptl_absorpt_coefficient_mu 6.336
_exptl_absorpt_correction_T_max 1.00000
_exptl_absorpt_correction_T_min 0.86273
_exptl_absorpt_correction_type multi-scan
_exptl_absorpt_process_details
;
CrysAlisPro 1.171.39.46 (Rigaku Oxford Diffraction, 2018)
Empirical absorption correction using spherical harmonics,
 implemented in SCALE3 ABSPACK scaling algorithm.
;
_exptl_crystal_colour colourless
_exptl_crystal_colour_primary colourless
_exptl_crystal_density_diffrn 2.637
_exptl_crystal_description block
_exptl_crystal_F_000 852
_exptl_crystal_size_max 0.009
_exptl_crystal_size_mid 0.008
_exptl_crystal_size_min 0.005
_refine_diff_density_max 0.451
_refine_diff_density_min -0.640
_refine_diff_density_rms 0.113
_refine_ls_extinction_method none
_refine_ls_goodness_of_fit_ref 1.073
_refine_ls_hydrogen_treatment mixed
_refine_ls_matrix_type full
_refine_ls_number_parameters 172
_refine_ls_number_reflns 2386
_refine_ls_number_restraints 7
_refine_ls_restrained_S_all 1.073
_refine_ls_R_factor_all 0.0315
_refine_ls_R_factor_gt 0.0239
_refine_ls_shift/su_max 0.001
_refine_ls_shift/su_mean 0.000
_refine_ls_structure_factor_coef Fsqd
_refine_ls_weighting_details 'w=1/[\s^2^(Fo^2^)+(0.0203P)^2^+0.9985P] where P=(Fo^2^+2Fc^2^)/3'
_refine_ls_weighting_scheme calc
_refine_ls_wR_factor_gt 0.0505
_refine_ls_wR_factor_ref 0.0525
_reflns_Friedel_coverage 0.000
_reflns_number_gt 2035
_reflns_number_total 2386
_reflns_threshold_expression 'I > 2\s(I)'
_cod_data_source_file d5dt02770e2.cif
_cod_data_source_block 2
_cod_depositor_comments 'Adding full bibliography for 7720098--7720099.cif.'
_cod_original_cell_volume 1140.38(6)
_cod_original_formula_sum 'C3 H8 Br Cd1.50 N8 O3'
_cod_database_code 7720099
_shelx_shelxl_version_number 2017/1
_shelx_space_group_comment
;
The symmetry employed for this shelxl refinement is uniquely defined
by the following loop, which should always be used as a source of
symmetry information in preference to the above space-group names.
They are only intended as comments.
;
_shelx_estimated_absorpt_t_max 0.969
_shelx_estimated_absorpt_t_min 0.945
_olex2_refinement_description
;
1. Restrained distances
 O1-H1A = O1-H1B
 0.85 with sigma of 0.02
 O3-H3A = O3-H3B
 0.85 with sigma of 0.02
 H1A-H1B
 1.34 with sigma of 0.04
 H3A-H3B
 1.34 with sigma of 0.04
 Cd1-H1A \\sim Cd1-H1B
 with sigma of 0.02
2. Uiso/Uaniso restraints and constraints
Uanis(O2) = Uanis(O2A)
3. Others
 Fixed Sof: O2A(0.4) H2AA(0.4) H2AB(0.4) O2(0.6) H2C(0.6) H2D(0.6)
4.a Free rotating group:
 O2A(H2AA,H2AB), O2(H2C,H2D)
4.b Secondary CH2 refined with riding coordinates:
 C2(H2A,H2B)
;
_olex2_submission_special_instructions 'No special instructions were received'
_oxdiff_exptl_absorpt_empirical_details
;
Empirical correction (ABSPACK) includes:
- Absorption correction using spherical harmonics
- Frame scaling
;

loop_
_space_group_symop_operation_xyz
'x, y, z'
'-x+1/2, y+1/2, -z+1/2'
'-x, -y, -z'
'x-1/2, -y-1/2, z-1/2'

loop_
_atom_site_label
_atom_site_type_symbol
_atom_site_fract_x
_atom_site_fract_y
_atom_site_fract_z
_atom_site_U_iso_or_equiv
_atom_site_adp_type
_atom_site_occupancy
_atom_site_site_symmetry_order
_atom_site_calc_flag
_atom_site_refinement_flags_posn
_atom_site_refinement_flags_adp
_atom_site_refinement_flags_occupancy
_atom_site_disorder_assembly
_atom_site_disorder_group
Cd1 Cd 0.15721(2) 0.14966(3) 0.58387(2) 0.01968(9) Uani 1 1 d D . . . .
Cd2 Cd 0.500000 0.000000 0.500000 0.01951(10) Uani 1 2 d S . P . .
Br1 Br 0.40867(4) 0.28543(5) 0.55211(3) 0.02910(11) Uani 1 1 d . . . . .
N4 N -0.2652(3) 0.0949(4) 0.6791(2) 0.0258(7) Uani 1 1 d . . . . .
N8 N 0.4063(3) -0.1100(3) 0.63889(19) 0.0201(6) Uani 1 1 d . . . . .
N7 N 0.2562(3) -0.1050(4) 0.7443(2) 0.0302(8) Uani 1 1 d . . . . .
N1 N -0.0616(3) 0.0666(4) 0.62396(19) 0.0207(6) Uani 1 1 d . . . . .
N6 N 0.2893(3) -0.0453(4) 0.6636(2) 0.0243(7) Uani 1 1 d . . . . .
N5 N 0.1468(3) 0.2875(4) 0.7258(2) 0.0253(7) Uani 1 1 d . . . . .
O3 O -0.0313(4) 0.7130(6) 0.7047(2) 0.0792(13) Uani 1 1 d D . . . .
H3A H 0.026(5) 0.767(7) 0.739(4) 0.119 Uiso 1 1 d D U . . .
H3B H -0.086(5) 0.682(7) 0.743(4) 0.119 Uiso 1 1 d D U . . .
O1 O 0.0350(3) 0.3215(4) 0.4835(2) 0.0459(8) Uani 1 1 d D . . . .
H1A H 0.036(4) 0.303(5) 0.4251(14) 0.069 Uiso 1 1 d D U . . .
H1B H -0.044(3) 0.338(5) 0.495(3) 0.069 Uiso 1 1 d D U . . .
N2 N -0.1616(3) 0.0144(3) 0.5575(2) 0.0208(7) Uani 1 1 d . . . . .
N3 N -0.2831(3) 0.0316(4) 0.5906(2) 0.0242(7) Uani 1 1 d . . . . .
C1 C -0.1274(3) 0.1154(4) 0.6975(2) 0.0207(8) Uani 1 1 d . . . . .
C3 C 0.0566(3) 0.2857(4) 0.7920(2) 0.0206(8) Uani 1 1 d . . . . .
C2 C -0.0628(4) 0.1765(5) 0.7934(3) 0.0345(10) Uani 1 1 d . . . . .
H2A H -0.135295 0.228444 0.824483 0.041 Uiso 1 1 calc R U . . .
H2B H -0.031148 0.088354 0.833699 0.041 Uiso 1 1 calc R U . . .
O2A O -0.241(4) 0.410(5) 0.516(4) 0.122(6) Uani 0.4 1 d G . P A 2
H2AA H -0.235445 0.497373 0.487727 0.183 Uiso 0.4 1 d G U P A 2
H2AB H -0.323580 0.406974 0.531392 0.183 Uiso 0.4 1 d G U P A 2
O2 O -0.215(2) 0.387(3) 0.548(2) 0.122(6) Uani 0.6 1 d G . P B 1
H2C H -0.183635 0.478968 0.545092 0.183 Uiso 0.6 1 d G U P B 1
H2D H -0.154394 0.339635 0.586418 0.183 Uiso 0.6 1 d G U P B 1

loop_
_atom_site_aniso_label
_atom_site_aniso_U_11
_atom_site_aniso_U_22
_atom_site_aniso_U_33
_atom_site_aniso_U_23
_atom_site_aniso_U_13
_atom_site_aniso_U_12
Cd1 0.01705(14) 0.02685(16) 0.01548(14) -0.00281(11) 0.00328(10) 0.00201(11)
Cd2 0.01335(18) 0.0300(2) 0.01534(19) 0.00064(15) 0.00236(14) 0.00001(15)
Br1 0.0278(2) 0.0299(2) 0.0309(2) -0.00262(17) 0.00882(17) -0.00254(17)
N4 0.0186(15) 0.040(2) 0.0198(16) -0.0079(14) 0.0051(13) -0.0039(14)
N8 0.0157(14) 0.0298(17) 0.0155(15) 0.0054(13) 0.0052(12) 0.0034(13)
N7 0.0246(16) 0.040(2) 0.0271(18) 0.0101(16) 0.0094(14) 0.0098(15)
N1 0.0146(14) 0.0309(17) 0.0167(15) -0.0048(13) 0.0021(12) -0.0021(13)
N6 0.0191(15) 0.0344(18) 0.0203(16) 0.0081(14) 0.0059(13) 0.0063(14)
N5 0.0205(15) 0.0342(19) 0.0221(16) -0.0094(14) 0.0058(13) -0.0061(14)
O3 0.062(3) 0.148(4) 0.0280(18) 0.017(2) 0.0046(17) -0.048(2)
O1 0.0502(19) 0.052(2) 0.0344(17) 0.0111(16) 0.0015(16) 0.0123(17)
N2 0.0148(15) 0.0291(17) 0.0176(15) -0.0062(13) -0.0019(12) -0.0008(13)
N3 0.0144(15) 0.0379(19) 0.0206(16) -0.0067(14) 0.0025(12) -0.0018(14)
C1 0.0214(18) 0.027(2) 0.0145(18) -0.0044(15) 0.0041(15) -0.0061(15)
C3 0.0180(17) 0.028(2) 0.0157(18) -0.0039(16) 0.0018(14) -0.0007(16)
C2 0.033(2) 0.049(3) 0.023(2) -0.0080(19) 0.0081(17) -0.019(2)
O2A 0.070(9) 0.070(8) 0.23(2) 0.092(7) 0.022(10) 0.042(5)
O2 0.070(9) 0.070(8) 0.23(2) 0.092(7) 0.022(10) 0.042(5)

loop_
_atom_type_symbol
_atom_type_description
_atom_type_scat_dispersion_real
_atom_type_scat_dispersion_imag
_atom_type_scat_source
C C 0.0033 0.0016 'International Tables Vol C Tables 4.2.6.8 and 6.1.1.4'
H H 0.0000 0.0000 'International Tables Vol C Tables 4.2.6.8 and 6.1.1.4'
Br Br -0.2901 2.4595 'International Tables Vol C Tables 4.2.6.8 and 6.1.1.4'
Cd Cd -0.8075 1.2024 'International Tables Vol C Tables 4.2.6.8 and 6.1.1.4'
N N 0.0061 0.0033 'International Tables Vol C Tables 4.2.6.8 and 6.1.1.4'
O O 0.0106 0.0060 'International Tables Vol C Tables 4.2.6.8 and 6.1.1.4'

loop_
_geom_angle_atom_site_label_1
_geom_angle_atom_site_label_2
_geom_angle_atom_site_label_3
_geom_angle
_geom_angle_site_symmetry_1
_geom_angle_site_symmetry_3
_geom_angle_publ_flag
N1 Cd1 Br1 171.73(7) . . ?
N1 Cd1 N2 96.53(10) . 3_556 ?
N6 Cd1 Br1 86.55(7) . . ?
N6 Cd1 N1 97.14(10) . . ?
N6 Cd1 N5 92.20(11) . . ?
N6 Cd1 N2 84.60(10) . 3_556 ?
N5 Cd1 Br1 92.45(7) . . ?
N5 Cd1 N1 80.04(10) . . ?
N5 Cd1 N2 175.01(10) . 3_556 ?
O1 Cd1 Br1 91.61(9) . . ?
O1 Cd1 N1 85.89(11) . . ?
O1 Cd1 N6 170.78(11) . . ?
O1 Cd1 N5 96.90(11) . . ?
O1 Cd1 N2 86.41(11) . 3_556 ?
N2 Cd1 Br1 91.18(7) 3_556 . ?
Br1 Cd2 Br1 180.0 . 3_656 ?
N8 Cd2 Br1 91.15(7) 3_656 . ?
N8 Cd2 Br1 88.85(7) . . ?
N8 Cd2 Br1 88.85(7) 3_656 3_656 ?
N8 Cd2 Br1 91.15(7) . 3_656 ?
N8 Cd2 N8 180.00(7) . 3_656 ?
N3 Cd2 Br1 87.29(8) 1_655 3_656 ?
N3 Cd2 Br1 87.29(8) 3_556 . ?
N3 Cd2 Br1 92.71(8) 1_655 . ?
N3 Cd2 Br1 92.71(8) 3_556 3_656 ?
N3 Cd2 N8 90.39(10) 3_556 3_656 ?
N3 Cd2 N8 89.61(10) 1_655 3_656 ?
N3 Cd2 N8 90.39(10) 1_655 . ?
N3 Cd2 N8 89.61(10) 3_556 . ?
N3 Cd2 N3 180.0 3_556 1_655 ?
Cd2 Br1 Cd1 88.629(12) . . ?
C1 N4 N3 104.6(3) . . ?
N6 N8 Cd2 116.4(2) . . ?
C3 N8 Cd2 138.2(2) 2_546 . ?
C3 N8 N6 105.1(3) 2_546 . ?
N6 N7 N5 107.9(3) . 2_546 ?
N2 N1 Cd1 122.3(2) . . ?
C1 N1 Cd1 127.1(2) . . ?
C1 N1 N2 105.6(3) . . ?
N8 N6 Cd1 127.8(2) . . ?
N7 N6 Cd1 121.5(2) . . ?
N7 N6 N8 110.6(3) . . ?
N7 N5 Cd1 121.3(2) 2_556 . ?
C3 N5 Cd1 132.5(2) . . ?
C3 N5 N7 106.2(3) . 2_556 ?
H3A O3 H3B 104(4) . . ?
Cd1 O1 H1A 115(3) . . ?
Cd1 O1 H1B 115(3) . . ?
H1A O1 H1B 110(4) . . ?
N1 N2 Cd1 132.8(2) . 3_556 ?
N3 N2 Cd1 116.6(2) . 3_556 ?
N3 N2 N1 108.7(3) . . ?
N4 N3 Cd2 123.9(2) . 1_455 ?
N2 N3 Cd2 125.2(2) . 1_455 ?
N2 N3 N4 110.0(3) . . ?
N4 C1 C2 121.3(3) . . ?
N1 C1 N4 111.1(3) . . ?
N1 C1 C2 127.4(3) . . ?
N8 C3 N5 110.3(3) 2_556 . ?
N8 C3 C2 124.1(3) 2_556 . ?
N5 C3 C2 125.5(3) . . ?
C1 C2 H2A 108.1 . . ?
C1 C2 H2B 108.1 . . ?
C3 C2 C1 116.9(3) . . ?
C3 C2 H2A 108.1 . . ?
C3 C2 H2B 108.1 . . ?
H2A C2 H2B 107.3 . . ?
H2AA O2A H2AB 104.5 . . ?
H2C O2 H2D 104.5 . . ?

loop_
_geom_bond_atom_site_label_1
_geom_bond_atom_site_label_2
_geom_bond_distance
_geom_bond_site_symmetry_2
_geom_bond_publ_flag
Cd1 Br1 2.7648(4) . ?
Cd1 N1 2.347(3) . ?
Cd1 N6 2.309(3) . ?
Cd1 N5 2.312(3) . ?
Cd1 O1 2.266(3) . ?
Cd1 N2 2.421(3) 3_556 ?
Cd2 Br1 2.7317(4) . ?
Cd2 Br1 2.7317(4) 3_656 ?
Cd2 N8 2.413(3) 3_656 ?
Cd2 N8 2.413(3) . ?
Cd2 N3 2.326(3) 3_556 ?
Cd2 N3 2.326(3) 1_655 ?
N4 N3 1.338(4) . ?
N4 C1 1.333(4) . ?
N8 N6 1.333(4) . ?
N8 C3 1.332(4) 2_546 ?
N7 N6 1.305(4) . ?
N7 N5 1.344(4) 2_546 ?
N1 N2 1.334(4) . ?
N1 C1 1.330(4) . ?
N5 C3 1.333(4) . ?
O3 H3A 0.83(2) . ?
O3 H3B 0.841(19) . ?
O1 H1A 0.828(18) . ?
O1 H1B 0.809(18) . ?
N2 N3 1.311(4) . ?
C1 C2 1.498(5) . ?
C3 C2 1.485(5) . ?
C2 H2A 0.9700 . ?
C2 H2B 0.9700 . ?
O2A H2AA 0.8503 . ?
O2A H2AB 0.8500 . ?
O2 H2C 0.8499 . ?
O2 H2D 0.8499 . ?

loop_
_geom_torsion_atom_site_label_1
_geom_torsion_atom_site_label_2
_geom_torsion_atom_site_label_3
_geom_torsion_atom_site_label_4
_geom_torsion
_geom_torsion_site_symmetry_1
_geom_torsion_site_symmetry_2
_geom_torsion_site_symmetry_3
_geom_torsion_site_symmetry_4
_geom_torsion_publ_flag
Cd1 N1 N2 Cd1 39.9(4) . . . 3_556 ?
Cd1 N1 N2 N3 -156.7(2) . . . . ?
Cd1 N1 C1 N4 155.3(2) . . . . ?
Cd1 N1 C1 C2 -28.7(5) . . . . ?
Cd1 N5 C3 N8 -178.8(2) . . . 2_556 ?
Cd1 N5 C3 C2 5.3(6) . . . . ?
Cd1 N2 N3 Cd2 -23.9(3) 3_556 . . 1_455 ?
Cd1 N2 N3 N4 166.4(2) 3_556 . . . ?
Cd2 N8 N6 Cd1 4.2(4) . . . . ?
Cd2 N8 N6 N7 -174.3(2) . . . . ?
N4 C1 C2 C3 -141.8(4) . . . . ?
N8 C3 C2 C1 155.5(3) 2_556 . . . ?
N7 N5 C3 N8 0.8(4) 2_556 . . 2_556 ?
N7 N5 C3 C2 -175.1(3) 2_556 . . . ?
N1 N2 N3 Cd2 169.6(2) . . . 1_455 ?
N1 N2 N3 N4 -0.1(4) . . . . ?
N1 C1 C2 C3 42.5(6) . . . . ?
N5 N7 N6 Cd1 -178.7(2) 2_546 . . . ?
N5 N7 N6 N8 -0.1(4) 2_546 . . . ?
N5 C3 C2 C1 -29.1(6) . . . . ?
N2 N1 C1 N4 0.2(4) . . . . ?
N2 N1 C1 C2 176.2(4) . . . . ?
N3 N4 C1 N1 -0.2(4) . . . . ?
N3 N4 C1 C2 -176.5(3) . . . . ?
C1 N4 N3 Cd2 -169.7(2) . . . 1_455 ?
C1 N4 N3 N2 0.2(4) . . . . ?
C1 N1 N2 Cd1 -163.5(2) . . . 3_556 ?
C1 N1 N2 N3 -0.1(4) . . . . ?
C3 N8 N6 Cd1 179.1(2) 2_546 . . . ?
C3 N8 N6 N7 0.6(4) 2_546 . . . ?
